data_2104651
loop_
_publ_author_name
'Johnstone, Russell D. L.'
'Lennie, Alistair R.'
'Parsons, Simon'
'Pidcock, Elna'
'Warren, John E.'

_publ_section_title
;
 Comparison of the effects of pressure on three layered hydrates: a
 partially successful attempt to predict a high-pressure phase
 transition
;
_journal_issue 6
_journal_name_full 'Acta Crystallographica Section B'
_journal_page_first 731
_journal_page_last 748
_journal_paper_doi 10.1107/S0108768109039469
_journal_volume 65
_journal_year 2009
_chemical_formula_moiety 'C3 H9 N1 O6 S1'
_chemical_formula_sum 'C3 H9 N O6 S'
_chemical_formula_weight 187.17
_chemical_name_common 'L-Cysteic acid monohydrate'
_space_group_IT_number 19
_symmetry_cell_setting orthorhombic
_symmetry_space_group_name_Hall 'P 2ac 2ab'
_symmetry_space_group_name_H-M 'P 21 21 21'
_atom_sites_solution_hydrogens geom
_atom_sites_solution_primary direct
_cell_angle_alpha 90
_cell_angle_beta 90
_cell_angle_gamma 90
_cell_formula_units_Z 4
_cell_length_a 6.8922(2)
_cell_length_b 19.0021(19)
_cell_length_c 5.2919(2)
_cell_measurement_reflns_used 1764
_cell_measurement_temperature 293
_cell_measurement_theta_max 19
_cell_measurement_theta_min 3
_cell_volume 693.06(8)
_computing_cell_refinement 'Apex2 (Bruker AXS, 2006)'
_computing_data_collection 'Apex2 (Bruker AXS, 2006)'
_computing_data_reduction 'Apex2 (Bruker AXS, 2006)'
_computing_molecular_graphics 'CAMERON (Watkin et al., 1996)'
_computing_publication_material 'CRYSTALS (Betteridge et al., 2003)'
_computing_structure_refinement 'CRYSTALS (Betteridge et al., 2003)'
_computing_structure_solution 'SIR92 (Altomare et al., 1994)'
_diffrn_ambient_temperature 293
_diffrn_measured_fraction_theta_full 0.402
_diffrn_measured_fraction_theta_max 0.385
_diffrn_measurement_device 'Bruker Kappa Apex2'
_diffrn_measurement_device_type Area
_diffrn_measurement_method \w
_diffrn_radiation_monochromator silicon
_diffrn_radiation_type synchrotron
_diffrn_radiation_wavelength 0.47690
_diffrn_reflns_av_R_equivalents 0.0452
_diffrn_reflns_limit_h_max 9
_diffrn_reflns_limit_h_min 0
_diffrn_reflns_limit_k_max 11
_diffrn_reflns_limit_k_min 0
_diffrn_reflns_limit_l_max 7
_diffrn_reflns_limit_l_min 0
_diffrn_reflns_number 4266
_diffrn_reflns_reduction_process
;
 Scaled and merged with Sortav
 R.H. Blessing, (1987) Cryst. Rev. 1, 3-58
 R.H. Blessing, (1989) J. Appl. Cryst. 22, 396-397
;
_diffrn_reflns_theta_full 15.925
_diffrn_reflns_theta_max 19.906
_diffrn_reflns_theta_min 2.450
_diffrn_standards_number 0
_exptl_absorpt_coefficient_mu 0.454
_exptl_absorpt_correction_T_max 0.96
_exptl_absorpt_correction_T_min 0.83
_exptl_absorpt_correction_type multi-scan
_exptl_absorpt_process_details 'SADABS (Siemens, 1996)'
_exptl_crystal_colour colourless
_exptl_crystal_density_diffrn 1.794
_exptl_crystal_density_method 'not measured'
_exptl_crystal_description block
_exptl_crystal_F_000 392
_exptl_crystal_size_max 0.20
_exptl_crystal_size_mid 0.20
_exptl_crystal_size_min 0.10
_refine_diff_density_max 0.14
_refine_diff_density_min -0.15
_refine_ls_extinction_method None
_refine_ls_goodness_of_fit_ref 1.0431
_refine_ls_hydrogen_treatment mixed
_refine_ls_matrix_type full
_refine_ls_number_parameters 108
_refine_ls_number_reflns 440
_refine_ls_number_restraints 253
_refine_ls_R_factor_all 0.0408
_refine_ls_R_factor_gt 0.0305
_refine_ls_shift/su_max 0.000189
_refine_ls_structure_factor_coef F
_refine_ls_weighting_details
;
 Method, part 1, Chebychev polynomial, (Watkin, 1994, Prince, 1982)
 [weight] = 1.0/[A~0~*T~0~(x)+A~1~*T~1~(x) ... +A~n-1~]*T~n-1~(x)]
 where A~i~ are the Chebychev coefficients listed below and x= Fcalc/Fmax
 Method = Robust Weighting (Prince, 1982)
 W = [weight] * [1-(deltaF/6*sigmaF)^2^]^2^
 A~i~ are:
 7.54 -6.47 4.82
;
_refine_ls_weighting_scheme calc
_refine_ls_wR_factor_all 0.0358
_refine_ls_wR_factor_gt 0.0342
_refine_ls_wR_factor_ref 0.0342
_reflns_number_gt 440
_reflns_number_total 485
_reflns_threshold_expression I>2.0\s(I)
_cod_data_source_file ws5073.cif
_cod_data_source_block CAM0.2GPa
_cod_depositor_comments
;
The following automatic conversions were performed:
'_symmetry_cell_setting' value 'Orthorhombic' changed to 'orthorhombic'
according to '/home/saulius/struct/CIF-dictionaries/cif_core.dic'
dictionary named 'cif_core.dic' version 2.4.1 from 2010-06-29.

Automatic conversion script
Id: cif_fix_enum 1527 2010-12-29 10:47:43Z saulius 

The following automatic conversions were performed:

'_symmetry_cell_setting' value 'Orthorhombic' changed to
'orthorhombic' according to
/home/saulius/struct/CIF-dictionaries/cif_core.dic dictionary named
'cif_core.dic' version 2.4.1 from 2010-06-29.

Automatic conversion script
Id: cif_fix_values 1715 2011-07-08 13:25:40Z adriana 
;
_cod_original_sg_symbol_H-M 'P 21 21 21 '
_cod_original_formula_sum 'C3 H9 N1 O6 S1'
_cod_database_code 2104651
_cod_database_fobs_code 2104651

loop_
_symmetry_equiv_pos_as_xyz
x,y,z
x+1/2,-y+1/2,-z
-x,y+1/2,-z+1/2
-x+1/2,-y,z+1/2

loop_
_atom_site_type_symbol
_atom_site_label
_atom_site_fract_x
_atom_site_fract_y
_atom_site_fract_z
_atom_site_U_iso_or_equiv
_atom_site_adp_type
_atom_site_occupancy
_atom_site_disorder_assembly
_atom_site_disorder_group
S S1 0.35401(7) 0.39116(9) 0.46620(10) 0.0219 Uani 1.0000 . .
N N1 -0.0235(3) 0.4855(3) 0.4373(4) 0.0306 Uani 1.0000 . .
O O1 -0.1100(3) 0.3122(3) 0.6767(4) 0.0297 Uani 1.0000 . .
O O2 -0.1744(2) 0.4184(2) 0.8326(3) 0.0275 Uani 1.0000 . .
O O3 0.3868(3) 0.4677(3) 0.4379(4) 0.0352 Uani 1.0000 . .
O O4 0.3222(3) 0.3737(3) 0.7295(3) 0.0376 Uani 1.0000 . .
O O5 0.5010(3) 0.3502(2) 0.3421(4) 0.0432 Uani 1.0000 . .
C C1 -0.1151(3) 0.3800(2) 0.6672(4) 0.0204 Uani 1.0000 . .
C C2 -0.0460(3) 0.4086(3) 0.4147(3) 0.0238 Uani 1.0000 . .
C C3 0.1339(3) 0.3735(2) 0.3039(4) 0.0245 Uani 1.0000 . .
H H1 -0.1538 0.4005 0.2917 0.0292 Uiso 1.0000 . .
H H2 0.1127 0.3220 0.3053 0.0243 Uiso 1.0000 . .
H H3 0.1485 0.3899 0.1274 0.0243 Uiso 1.0000 . .
H H4 -0.1397 0.5052 0.4788 0.0468 Uiso 1.0000 . .
H H5 0.0651 0.4954 0.5597 0.0468 Uiso 1.0000 . .
H H6 0.0179 0.5035 0.2872 0.0468 Uiso 1.0000 . .
H H7 -0.160(4) 0.2964(11) 0.809(3) 0.0463(15) Uiso 1.0000 . .
O O6 0.2666(4) 0.2357(3) 0.9071(4) 0.0379 Uani 1.0000 . .
H H8 0.301(3) 0.2759(7) 0.858(5) 0.0630(10) Uiso 1.0000 . .
H H9 0.182(4) 0.2186(12) 0.810(4) 0.0630(10) Uiso 1.0000 . .

loop_
_atom_site_aniso_label
_atom_site_aniso_U_11
_atom_site_aniso_U_22
_atom_site_aniso_U_33
_atom_site_aniso_U_12
_atom_site_aniso_U_13
_atom_site_aniso_U_23
S1 0.0174(2) 0.0316(19) 0.0167(2) -0.0004(4) 0.00115(16) -0.0019(4)
N1 0.0277(8) 0.034(3) 0.0307(10) 0.0092(16) 0.0076(8) 0.0158(17)
O1 0.0368(9) 0.026(3) 0.0260(7) -0.004(2) 0.0088(7) 0.0010(16)
O2 0.0277(7) 0.034(4) 0.0208(7) 0.0029(12) 0.0061(6) 0.0014(11)
O3 0.0388(9) 0.033(2) 0.0339(9) -0.0093(18) -0.0058(7) -0.0014(15)
O4 0.0392(9) 0.056(4) 0.0175(6) -0.0070(14) -0.0026(6) 0.0050(12)
O5 0.0223(7) 0.056(4) 0.0511(12) 0.0083(13) 0.0049(8) -0.0194(17)
C1 0.0163(7) 0.026(3) 0.0189(7) -0.0034(19) 0.0003(6) 0.0024(14)
C2 0.0176(7) 0.037(3) 0.0168(8) 0.0017(15) -0.0003(6) 0.0061(14)
C3 0.0202(7) 0.037(4) 0.0160(7) -0.0021(13) 0.0006(6) -0.0037(13)
O6 0.0529(12) 0.022(5) 0.0384(10) -0.0031(18) -0.0221(10) 0.0061(15)

loop_
_atom_type_symbol
_atom_type_scat_dispersion_real
_atom_type_scat_dispersion_imag
_atom_type_scat_source
C 0.0003 0.0010 'International Tables Vol C 4.2.6.8 and 6.1.1.4'
H 0.0000 0.0000 'International Tables Vol C 4.2.6.8 and 6.1.1.4'
N 0.0010 0.0010 'International Tables Vol C 4.2.6.8 and 6.1.1.4'
O 0.0030 0.0030 'International Tables Vol C 4.2.6.8 and 6.1.1.4'
S 0.0610 0.0550 'International Tables Vol C 4.2.6.8 and 6.1.1.4'

loop_
_geom_angle_atom_site_label_1
_geom_angle_atom_site_label_2
_geom_angle_atom_site_label_3
_geom_angle_site_symmetry_1
_geom_angle_site_symmetry_2
_geom_angle_site_symmetry_3
_geom_angle
_geom_angle_publ_flag
O3 S1 O4 . . . 110.2(2) yes
O3 S1 O5 . . . 112.23(18) yes
O4 S1 O5 . . . 114.99(19) yes
O3 S1 C3 . . . 105.52(17) yes
O4 S1 C3 . . . 107.00(12) yes
O5 S1 C3 . . . 106.23(15) yes
C2 N1 H4 . . . 109.5 no
C2 N1 H5 . . . 109.4 no
H4 N1 H5 . . . 109.5 no
C2 N1 H6 . . . 109.5 no
H4 N1 H6 . . . 109.5 no
H5 N1 H6 . . . 109.5 no
C1 O1 H7 . . . 112.4(14) no
O1 C1 O2 . . . 125.6(2) yes
O1 C1 C2 . . . 112.5(2) yes
O2 C1 C2 . . . 121.8(2) yes
C1 C2 N1 . . . 108.46(18) yes
C1 C2 C3 . . . 115.9(2) yes
N1 C2 C3 . . . 112.3(2) yes
C1 C2 H1 . . . 106.5 no
N1 C2 H1 . . . 106.5 no
C3 C2 H1 . . . 106.6 no
C2 C3 S1 . . . 115.21(17) yes
C2 C3 H2 . . . 108.1 no
S1 C3 H2 . . . 108.0 no
C2 C3 H3 . . . 108.0 no
S1 C3 H3 . . . 108.0 no
H2 C3 H3 . . . 109.5 no
H8 O6 H9 . . . 110.849(19) no

loop_
_geom_bond_atom_site_label_1
_geom_bond_atom_site_label_2
_geom_bond_site_symmetry_1
_geom_bond_site_symmetry_2
_geom_bond_distance
_geom_bond_publ_flag
S1 O3 . . 1.480(5) yes
S1 O4 . . 1.449(2) yes
S1 O5 . . 1.436(3) yes
S1 C3 . . 1.775(2) yes
N1 C2 . . 1.475(6) yes
N1 H4 . . 0.910 no
N1 H5 . . 0.910 no
N1 H6 . . 0.910 no
O1 C1 . . 1.290(5) yes
O1 H7 . . 0.837(7) no
O2 C1 . . 1.211(4) yes
C1 C2 . . 1.519(3) yes
C2 C3 . . 1.525(3) yes
C2 H1 . . 1.000 no
C3 H2 . . 0.990 no
C3 H3 . . 0.990 no
O6 H8 . . 0.84014(10) no
O6 H9 . . 0.8424(2) no

loop_
_cod_related_entry_id
_cod_related_entry_database
_cod_related_entry_code
1 ChemSpider 21171069
